data_9015617
loop_
_publ_author_name
'Boubia, M.'
'Averbuch-Pouchot M'
'Durif, A.'

_publ_section_title
;
 Ordered As O4 and S O4 tetrahedra in diammonium trihydrogenarsenate sulfate
 _cod_database_code 1007147
;
_journal_name_full 'Acta Crystallographica, Section C'
_journal_page_first 1562
_journal_page_last 1564
_journal_paper_doi 10.1107/S0108270185008563
_journal_volume 41
_journal_year 1985
_chemical_formula_sum 'As N2 O8 S'
_space_group_IT_number 14
_symmetry_space_group_name_Hall '-P 2ybc'
_symmetry_space_group_name_H-M 'P 1 21/c 1'
_cell_angle_alpha 90
_cell_angle_beta 92.40
_cell_angle_gamma 90
_cell_length_a 11.95
_cell_length_b 7.660
_cell_length_c 9.658
_cell_formula_units_Z 4
_cell_volume 883.289
_database_code_amcsd 0010014
_exptl_crystal_density_diffrn 1.978
_cod_duplicate_entry 1007147
_cod_original_formula_sum 'As S O8 N2'
_cod_database_code 9015617
_amcsd_formula_title 'As H11 N2 O8 S'

loop_
_space_group_symop_operation_xyz
x,y,z
x,1/2-y,1/2+z
-x,1/2+y,1/2-z
-x,-y,-z

loop_
_atom_site_label
_atom_site_fract_x
_atom_site_fract_y
_atom_site_fract_z
As1 0.17602 0.18620 0.42489
S1 0.32240 0.68410 0.57020
O1 0.16720 0.01600 0.31260
O2 0.30240 0.28210 0.40000
O3 0.18400 0.09920 0.58810
O4 0.06640 0.31310 0.40750
O5 0.34070 0.54000 0.67130
O6 0.21490 0.76860 0.59480
O7 0.31890 0.61220 0.42820
O8 0.41490 0.80920 0.58630
N1 0.06570 0.66670 0.34140
N2 0.45540 0.18480 0.65860

loop_
_cod_related_entry_id
_cod_related_entry_database
_cod_related_entry_code
1 AMCSD 0010014
